data_1529294
loop_
_publ_author_name
'Komine, Keita'
'Nomura, Yusuke'
'Ishihara, Jun'
'Hatakeyama, Susumi'

_publ_section_title
;
 Total Synthesis of (-)-N-Methylwelwitindolinone C Isothiocyanate Based on
 a Pd-Catalyzed Tandem Enolate Coupling Strategy.
;
_journal_issue 15
_journal_name_full 'Organic letters'
_journal_page_first 3918
_journal_page_last 3921
_journal_paper_doi 10.1021/acs.orglett.5b01952
_journal_volume 17
_journal_year 2015
_chemical_formula_moiety 'C22 H20 N2 O'
_chemical_formula_sum 'C22 H20 N2 O'
_chemical_formula_weight 328.41
_space_group_IT_number 2
_symmetry_cell_setting triclinic
_symmetry_Int_Tables_number 2
_symmetry_space_group_name_Hall '-P 1'
_symmetry_space_group_name_H-M 'P -1'
_atom_sites_solution_hydrogens geom
_atom_sites_solution_primary direct
_atom_sites_solution_secondary difmap
_cell_angle_alpha 71.474(11)
_cell_angle_beta 71.763(12)
_cell_angle_gamma 68.137(10)
_cell_formula_units_Z 4
_cell_length_a 10.3796(14)
_cell_length_b 12.9633(17)
_cell_length_c 14.3864(19)
_cell_measurement_reflns_used 4927
_cell_measurement_temperature 93
_cell_measurement_theta_max 27.46
_cell_measurement_theta_min 3.07
_cell_volume 1661.2(4)
_computing_cell_refinement CrystalClear
_computing_data_collection 'CrystalClear (Rigaku Inc., 2008)'
_computing_data_reduction CrystalClear
_computing_molecular_graphics 'CrystalStructure 4.0'
_computing_publication_material 'CrystalStructure 4.0 (Rigaku, 2010)'
_computing_structure_refinement 'SHELXL97 (Sheldrick, 2008)'
_computing_structure_solution 'SHELXS97 (Sheldrick, 2008)'
_diffrn_ambient_temperature 93
_diffrn_detector_area_resol_mean 7.111
_diffrn_measured_fraction_theta_full 0.987
_diffrn_measured_fraction_theta_max 0.987
_diffrn_measurement_device_type 'Rigaku Saturn724'
_diffrn_measurement_method \w
_diffrn_radiation_type 'Mo K\a'
_diffrn_radiation_wavelength 0.71075
_diffrn_reflns_av_R_equivalents 0.0232
_diffrn_reflns_limit_h_max 13
_diffrn_reflns_limit_h_min -13
_diffrn_reflns_limit_k_max 16
_diffrn_reflns_limit_k_min -15
_diffrn_reflns_limit_l_max 18
_diffrn_reflns_limit_l_min -18
_diffrn_reflns_number 13843
_diffrn_reflns_theta_full 27.46
_diffrn_reflns_theta_max 27.46
_diffrn_standards_number 0
_exptl_absorpt_coefficient_mu 0.081
_exptl_absorpt_correction_T_max 0.992
_exptl_absorpt_correction_T_min 0.914
_exptl_absorpt_correction_type multi-scan
_exptl_absorpt_process_details 'REQAB (Rigaku, 1998)'
_exptl_crystal_colour colorless
_exptl_crystal_density_diffrn 1.313
_exptl_crystal_density_method 'not measured'
_exptl_crystal_description block
_exptl_crystal_F_000 696.00
_exptl_crystal_size_max 0.160
_exptl_crystal_size_mid 0.130
_exptl_crystal_size_min 0.100
_refine_diff_density_max 0.770
_refine_diff_density_min -0.710
_refine_ls_extinction_method none
_refine_ls_goodness_of_fit_ref 1.123
_refine_ls_hydrogen_treatment constr
_refine_ls_number_parameters 451
_refine_ls_number_reflns 7512
_refine_ls_number_restraints 0
_refine_ls_R_factor_gt 0.0565
_refine_ls_shift/su_max 0.000
_refine_ls_structure_factor_coef Fsqd
_refine_ls_weighting_details 'w = 1/[\s^2^(Fo^2^)+(0.0940P)^2^+0.6217P] where P=(Fo^2^+2Fc^2^)/3'
_refine_ls_weighting_scheme calc
_refine_ls_wR_factor_ref 0.1773
_reflns_number_gt 5415
_reflns_number_total 7512
_reflns_threshold_expression F^2^>2.0\s(F^2^)
_cod_data_source_file ol5b01952_si_004.cif
_cod_data_source_block 1413b
_cod_depositor_comments 'Adding full bibliography for 1529293--1529294.cif.'
_cod_database_code 1529294

loop_
_symmetry_equiv_pos_site_id
_symmetry_equiv_pos_as_xyz
1 +X,+Y,+Z
2 -X,-Y,-Z

loop_
_atom_site_label
_atom_site_type_symbol
_atom_site_fract_x
_atom_site_fract_y
_atom_site_fract_z
_atom_site_U_iso_or_equiv
_atom_site_adp_type
_atom_site_occupancy
_atom_site_symmetry_multiplicity
_atom_site_calc_flag
_atom_site_refinement_flags
O1 O 0.70051(16) -0.00047(13) 0.05275(11) 0.0205(4) Uani 1.0 2 d .
O2 O 0.92940(17) 0.61276(13) -0.43974(11) 0.0224(4) Uani 1.0 2 d .
N1 N 0.70912(18) -0.04438(15) 0.43741(13) 0.0163(4) Uani 1.0 2 d .
N2 N 0.5372(2) -0.19636(16) 0.08191(14) 0.0223(4) Uani 1.0 2 d .
N3 N 0.95473(18) 0.64063(14) -0.07887(13) 0.0158(4) Uani 1.0 2 d .
N4 N 0.66765(19) 0.49099(16) -0.37651(14) 0.0208(4) Uani 1.0 2 d .
C1 C 0.6983(3) 0.05547(17) 0.36522(15) 0.0167(5) Uani 1.0 2 d .
C2 C 0.6364(2) 0.05702(17) 0.29215(15) 0.0140(4) Uani 1.0 2 d .
C3 C 0.6076(2) -0.05122(16) 0.32229(14) 0.0125(4) Uani 1.0 2 d .
C4 C 0.6483(2) -0.10908(17) 0.41519(15) 0.0139(4) Uani 1.0 2 d .
C5 C 0.7598(3) -0.0714(2) 0.52801(16) 0.0228(5) Uani 1.0 2 d .
C6 C 0.6040(2) 0.16015(17) 0.20521(15) 0.0156(4) Uani 1.0 2 d .
C7 C 0.5201(2) 0.14479(17) 0.13899(15) 0.0153(4) Uani 1.0 2 d .
C8 C 0.5933(2) 0.02877(17) 0.11459(15) 0.0148(4) Uani 1.0 2 d .
C9 C 0.5026(2) -0.04968(17) 0.18391(14) 0.0131(4) Uani 1.0 2 d .
C10 C 0.5411(2) -0.10312(16) 0.28610(14) 0.0125(4) Uani 1.0 2 d .
C11 C 0.7448(3) 0.17848(18) 0.13671(16) 0.0191(5) Uani 1.0 2 d .
C12 C 0.5142(3) 0.26828(18) 0.24519(17) 0.0206(5) Uani 1.0 2 d .
C13 C 0.5181(2) -0.13326(17) 0.12909(15) 0.0147(4) Uani 1.0 2 d .
C14 C 0.3695(2) 0.14010(17) 0.18697(15) 0.0157(4) Uani 1.0 2 d .
C15 C 0.3559(2) 0.03511(17) 0.20703(15) 0.0144(4) Uani 1.0 2 d .
C16 C 0.6177(2) -0.20981(17) 0.47342(15) 0.0159(4) Uani 1.0 2 d .
C17 C 0.5321(2) -0.24634(17) 0.44206(15) 0.0164(5) Uani 1.0 2 d .
C18 C 0.4889(2) -0.19168(17) 0.35025(15) 0.0140(4) Uani 1.0 2 d .
C19 C 0.3736(2) -0.21920(17) 0.32716(16) 0.0162(4) Uani 1.0 2 d .
C20 C 0.2441(3) -0.11716(18) 0.30714(15) 0.0172(5) Uani 1.0 2 d .
C21 C 0.2328(2) -0.00723(18) 0.25862(15) 0.0164(5) Uani 1.0 2 d .
C22 C 0.0890(3) 0.08098(19) 0.25680(19) 0.0245(5) Uani 1.0 2 d .
C23 C 1.0669(3) 0.62665(17) -0.15983(15) 0.0163(4) Uani 1.0 2 d .
C24 C 1.0466(2) 0.57546(16) -0.22236(15) 0.0137(4) Uani 1.0 2 d .
C25 C 0.9091(2) 0.55719(16) -0.17622(15) 0.0131(4) Uani 1.0 2 d .
C26 C 0.8588(2) 0.59420(16) -0.08460(15) 0.0137(4) Uani 1.0 2 d .
C27 C 0.9416(3) 0.69093(18) 0.00265(16) 0.0187(5) Uani 1.0 2 d .
C28 C 1.1622(2) 0.53868(17) -0.31263(15) 0.0151(4) Uani 1.0 2 d .
C29 C 1.1205(2) 0.46731(17) -0.36237(15) 0.0152(4) Uani 1.0 2 d .
C30 C 0.9705(3) 0.52910(17) -0.37665(15) 0.0151(4) Uani 1.0 2 d .
C31 C 0.8726(2) 0.46415(17) -0.29345(14) 0.0135(4) Uani 1.0 2 d .
C32 C 0.8270(2) 0.50339(16) -0.19566(14) 0.0129(4) Uani 1.0 2 d .
C33 C 1.1889(3) 0.64435(19) -0.39283(16) 0.0224(5) Uani 1.0 2 d .
C34 C 1.3027(2) 0.46477(19) -0.27948(17) 0.0200(5) Uani 1.0 2 d .
C35 C 0.7548(2) 0.47601(17) -0.33627(15) 0.0152(4) Uani 1.0 2 d .
C36 C 1.1098(2) 0.35045(17) -0.30191(15) 0.0152(4) Uani 1.0 2 d .
C37 C 0.9752(2) 0.34547(17) -0.26820(14) 0.0142(4) Uani 1.0 2 d .
C38 C 0.7415(2) 0.57118(17) -0.01177(15) 0.0153(4) Uani 1.0 2 d .
C39 C 0.6800(2) 0.50230(17) -0.02809(15) 0.0148(4) Uani 1.0 2 d .
C40 C 0.7230(2) 0.46617(17) -0.11900(15) 0.0135(4) Uani 1.0 2 d .
C41 C 0.6688(2) 0.37568(17) -0.12684(15) 0.0149(4) Uani 1.0 2 d .
C42 C 0.7856(3) 0.26653(17) -0.14646(15) 0.0156(4) Uani 1.0 2 d .
C43 C 0.9193(2) 0.25121(17) -0.20297(15) 0.0147(4) Uani 1.0 2 d .
C44 C 1.0234(3) 0.13276(18) -0.19900(17) 0.0202(5) Uani 1.0 2 d .
H1 H 0.7291 0.1158 0.3653 0.0200 Uiso 1.0 2 calc R
H5A H 0.7980 -0.0118 0.5257 0.0274 Uiso 1.0 2 calc R
H5B H 0.8349 -0.1450 0.5329 0.0274 Uiso 1.0 2 calc R
H5C H 0.6808 -0.0758 0.5868 0.0274 Uiso 1.0 2 calc R
H7 H 0.5205 0.2054 0.0753 0.0183 Uiso 1.0 2 calc R
H11A H 0.7245 0.2446 0.0808 0.0229 Uiso 1.0 2 calc R
H11B H 0.8026 0.1104 0.1103 0.0229 Uiso 1.0 2 calc R
H11C H 0.7970 0.1922 0.1755 0.0229 Uiso 1.0 2 calc R
H12A H 0.4942 0.3337 0.1886 0.0247 Uiso 1.0 2 calc R
H12B H 0.5667 0.2825 0.2833 0.0247 Uiso 1.0 2 calc R
H12C H 0.4243 0.2575 0.2891 0.0247 Uiso 1.0 2 calc R
H14 H 0.2918 0.2050 0.2016 0.0188 Uiso 1.0 2 calc R
H16 H 0.6540 -0.2514 0.5320 0.0191 Uiso 1.0 2 calc R
H17 H 0.5017 -0.3101 0.4836 0.0197 Uiso 1.0 2 calc R
H19A H 0.3419 -0.2775 0.3846 0.0195 Uiso 1.0 2 calc R
H19B H 0.4153 -0.2530 0.2676 0.0195 Uiso 1.0 2 calc R
H20 H 0.1560 -0.1336 0.3333 0.0207 Uiso 1.0 2 calc R
H22A H 0.1013 0.1553 0.2182 0.0294 Uiso 1.0 2 calc R
H22B H 0.0368 0.0862 0.3257 0.0294 Uiso 1.0 2 calc R
H22C H 0.0352 0.0588 0.2252 0.0294 Uiso 1.0 2 calc R
H23 H 1.1487 0.6494 -0.1714 0.0196 Uiso 1.0 2 calc R
H27A H 0.8509 0.6905 0.0510 0.0225 Uiso 1.0 2 calc R
H27B H 0.9446 0.7697 -0.0250 0.0225 Uiso 1.0 2 calc R
H27C H 1.0204 0.6463 0.0366 0.0225 Uiso 1.0 2 calc R
H29 H 1.1869 0.4606 -0.4292 0.0182 Uiso 1.0 2 calc R
H33A H 1.2632 0.6201 -0.4502 0.0268 Uiso 1.0 2 calc R
H33B H 1.2196 0.6881 -0.3641 0.0268 Uiso 1.0 2 calc R
H33C H 1.1008 0.6922 -0.4154 0.0268 Uiso 1.0 2 calc R
H34A H 1.3759 0.4415 -0.3377 0.0240 Uiso 1.0 2 calc R
H34B H 1.2879 0.3968 -0.2283 0.0240 Uiso 1.0 2 calc R
H34C H 1.3336 0.5090 -0.2514 0.0240 Uiso 1.0 2 calc R
H36 H 1.1903 0.2867 -0.2890 0.0183 Uiso 1.0 2 calc R
H38 H 0.7053 0.6015 0.0466 0.0183 Uiso 1.0 2 calc R
H39 H 0.6066 0.4785 0.0234 0.0177 Uiso 1.0 2 calc R
H41A H 0.6003 0.3565 -0.0635 0.0179 Uiso 1.0 2 calc R
H41B H 0.6170 0.4081 -0.1819 0.0179 Uiso 1.0 2 calc R
H42 H 0.7603 0.1984 -0.1137 0.0187 Uiso 1.0 2 calc R
H44A H 1.1148 0.1374 -0.2444 0.0242 Uiso 1.0 2 calc R
H44B H 0.9860 0.0865 -0.2198 0.0242 Uiso 1.0 2 calc R
H44C H 1.0370 0.0974 -0.1302 0.0242 Uiso 1.0 2 calc R

loop_
_atom_site_aniso_label
_atom_site_aniso_U_11
_atom_site_aniso_U_22
_atom_site_aniso_U_33
_atom_site_aniso_U_12
_atom_site_aniso_U_13
_atom_site_aniso_U_23
O1 0.0185(8) 0.0248(8) 0.0169(8) -0.0065(7) -0.0015(6) -0.0056(7)
O2 0.0251(8) 0.0220(8) 0.0176(8) -0.0086(7) -0.0086(7) 0.0041(7)
N1 0.0176(9) 0.0174(9) 0.0154(9) -0.0039(7) -0.0073(7) -0.0040(7)
N2 0.0248(10) 0.0226(10) 0.0209(10) -0.0046(8) -0.0072(8) -0.0078(8)
N3 0.0175(9) 0.0144(9) 0.0166(9) -0.0045(7) -0.0042(7) -0.0048(7)
N4 0.0207(9) 0.0219(10) 0.0204(9) -0.0073(8) -0.0062(8) -0.0030(8)
C1 0.0181(10) 0.0139(10) 0.0190(10) -0.0035(8) -0.0060(8) -0.0049(9)
C2 0.0127(9) 0.0134(10) 0.0154(10) -0.0025(8) -0.0038(8) -0.0038(8)
C3 0.0126(9) 0.0107(9) 0.0120(9) -0.0012(7) -0.0027(8) -0.0025(8)
C4 0.0128(9) 0.0149(10) 0.0137(9) -0.0021(8) -0.0037(8) -0.0049(8)
C5 0.0280(12) 0.0255(12) 0.0191(11) -0.0076(10) -0.0125(9) -0.0039(10)
C6 0.0175(10) 0.0130(10) 0.0161(10) -0.0040(8) -0.0053(8) -0.0023(8)
C7 0.0169(10) 0.0141(10) 0.0138(10) -0.0038(8) -0.0060(8) -0.0003(8)
C8 0.0171(10) 0.0157(10) 0.0122(9) -0.0046(8) -0.0076(8) -0.0003(8)
C9 0.0136(9) 0.0135(10) 0.0132(9) -0.0033(8) -0.0044(8) -0.0039(8)
C10 0.0117(9) 0.0122(9) 0.0113(9) -0.0013(7) -0.0031(7) -0.0018(8)
C11 0.0208(11) 0.0168(10) 0.0202(11) -0.0077(9) -0.0065(9) -0.0004(9)
C12 0.0244(11) 0.0138(10) 0.0222(11) -0.0026(9) -0.0083(9) -0.0030(9)
C13 0.0144(9) 0.0162(10) 0.0127(9) -0.0037(8) -0.0051(8) -0.0011(8)
C14 0.0157(10) 0.0152(10) 0.0153(10) -0.0015(8) -0.0078(8) -0.0017(8)
C15 0.0136(9) 0.0157(10) 0.0133(9) -0.0005(8) -0.0062(8) -0.0039(8)
C16 0.0170(10) 0.0172(10) 0.0103(9) -0.0023(8) -0.0036(8) -0.0015(8)
C17 0.0163(10) 0.0140(10) 0.0159(10) -0.0038(8) -0.0027(8) -0.0012(8)
C18 0.0134(9) 0.0136(10) 0.0151(10) -0.0021(8) -0.0032(8) -0.0057(8)
C19 0.0179(10) 0.0140(10) 0.0179(10) -0.0060(8) -0.0056(8) -0.0021(8)
C20 0.0156(10) 0.0203(11) 0.0181(10) -0.0059(8) -0.0057(8) -0.0051(9)
C21 0.0145(10) 0.0197(11) 0.0185(10) -0.0046(8) -0.0063(8) -0.0072(9)
C22 0.0139(10) 0.0224(12) 0.0352(13) -0.0030(9) -0.0056(9) -0.0069(10)
C23 0.0149(9) 0.0142(10) 0.0186(10) -0.0045(8) -0.0022(8) -0.0035(8)
C24 0.0131(9) 0.0108(9) 0.0156(10) -0.0038(8) -0.0032(8) -0.0007(8)
C25 0.0128(9) 0.0105(9) 0.0138(9) -0.0012(8) -0.0036(8) -0.0019(8)
C26 0.0154(10) 0.0103(9) 0.0150(10) -0.0017(8) -0.0062(8) -0.0022(8)
C27 0.0228(11) 0.0183(11) 0.0177(10) -0.0062(9) -0.0058(9) -0.0064(9)
C28 0.0155(10) 0.0156(10) 0.0139(10) -0.0070(8) -0.0016(8) -0.0016(8)
C29 0.0142(9) 0.0173(10) 0.0131(9) -0.0050(8) -0.0008(8) -0.0044(8)
C30 0.0193(10) 0.0152(10) 0.0120(9) -0.0062(8) -0.0027(8) -0.0043(8)
C31 0.0142(9) 0.0141(10) 0.0124(9) -0.0039(8) -0.0040(8) -0.0027(8)
C32 0.0128(9) 0.0105(9) 0.0135(9) -0.0003(7) -0.0046(8) -0.0024(8)
C33 0.0266(12) 0.0214(11) 0.0193(11) -0.0137(9) 0.0002(9) -0.0025(9)
C34 0.0142(10) 0.0249(12) 0.0232(11) -0.0054(9) -0.0034(9) -0.0099(9)
C35 0.0162(10) 0.0152(10) 0.0132(9) -0.0050(8) -0.0025(8) -0.0023(8)
C36 0.0157(10) 0.0145(10) 0.0144(10) -0.0023(8) -0.0027(8) -0.0053(8)
C37 0.0160(10) 0.0133(10) 0.0125(9) -0.0026(8) -0.0029(8) -0.0045(8)
C38 0.0145(9) 0.0146(10) 0.0145(10) -0.0003(8) -0.0030(8) -0.0055(8)
C39 0.0108(9) 0.0148(10) 0.0149(10) -0.0010(8) -0.0017(8) -0.0029(8)
C40 0.0107(9) 0.0133(9) 0.0140(9) -0.0008(7) -0.0041(8) -0.0018(8)
C41 0.0126(9) 0.0170(10) 0.0149(10) -0.0047(8) -0.0019(8) -0.0041(8)
C42 0.0192(10) 0.0140(10) 0.0164(10) -0.0069(8) -0.0063(8) -0.0024(8)
C43 0.0159(10) 0.0138(10) 0.0154(10) -0.0039(8) -0.0063(8) -0.0025(8)
C44 0.0167(10) 0.0143(10) 0.0277(12) -0.0029(8) -0.0052(9) -0.0040(9)

loop_
_atom_type_symbol
_atom_type_description
_atom_type_scat_dispersion_real
_atom_type_scat_dispersion_imag
_atom_type_scat_source
C C 0.0033 0.0016
;
International Tables for Crystallography
(1992, Vol. C, Tables 4.2.6.8 and 6.1.1.4)
;
H H 0.0000 0.0000
;
International Tables for Crystallography
(1992, Vol. C, Table 6.1.1.4)
;
N N 0.0061 0.0033
;
International Tables for Crystallography
(1992, Vol. C, Tables 4.2.6.8 and 6.1.1.4)
;
O O 0.0106 0.0060
;
International Tables for Crystallography
(1992, Vol. C, Tables 4.2.6.8 and 6.1.1.4)
;

loop_
_geom_angle_atom_site_label_1
_geom_angle_atom_site_label_2
_geom_angle_atom_site_label_3
_geom_angle
_geom_angle_publ_flag
C1 N1 C4 108.2(2) yes
C1 N1 C5 125.9(3) yes
C4 N1 C5 125.49(18) yes
C23 N3 C26 108.2(2) yes
C23 N3 C27 126.2(3) yes
C26 N3 C27 125.51(17) yes
N1 C1 C2 111.2(3) yes
C1 C2 C3 105.18(17) yes
C1 C2 C6 122.7(3) yes
C3 C2 C6 132.0(3) yes
C2 C3 C4 107.0(3) yes
C2 C3 C10 135.46(18) yes
C4 C3 C10 117.24(19) yes
N1 C4 C3 108.14(18) yes
N1 C4 C16 129.0(2) yes
C3 C4 C16 122.7(3) yes
C2 C6 C7 112.7(2) yes
C2 C6 C11 109.24(16) yes
C2 C6 C12 110.43(18) yes
C7 C6 C11 107.88(18) yes
C7 C6 C12 107.78(17) yes
C11 C6 C12 108.7(2) yes
C6 C7 C8 108.39(17) yes
C6 C7 C14 117.63(18) yes
C8 C7 C14 101.8(2) yes
O1 C8 C7 128.4(2) yes
O1 C8 C9 124.6(2) yes
C7 C8 C9 106.92(15) yes
C8 C9 C10 112.0(2) yes
C8 C9 C13 107.32(16) yes
C8 C9 C15 102.46(16) yes
C10 C9 C13 113.88(17) yes
C10 C9 C15 103.62(16) yes
C13 C9 C15 117.1(2) yes
C3 C10 C9 120.18(18) yes
C3 C10 C18 119.83(19) yes
C9 C10 C18 119.1(3) yes
N2 C13 C9 175.7(3) yes
C7 C14 C15 113.72(17) yes
C9 C15 C14 108.96(19) yes
C9 C15 C21 119.32(19) yes
C14 C15 C21 130.93(18) yes
C4 C16 C17 117.2(2) yes
C16 C17 C18 121.9(2) yes
C10 C18 C17 119.1(3) yes
C10 C18 C19 120.11(19) yes
C17 C18 C19 120.35(19) yes
C18 C19 C20 114.6(2) yes
C19 C20 C21 131.2(3) yes
C15 C21 C20 123.51(18) yes
C15 C21 C22 115.70(18) yes
C20 C21 C22 120.8(2) yes
N3 C23 C24 111.6(3) yes
C23 C24 C25 105.08(18) yes
C23 C24 C28 122.4(2) yes
C25 C24 C28 132.2(3) yes
C24 C25 C26 107.0(3) yes
C24 C25 C32 135.6(2) yes
C26 C25 C32 117.02(18) yes
N3 C26 C25 107.88(17) yes
N3 C26 C38 128.8(3) yes
C25 C26 C38 122.8(3) yes
C24 C28 C29 112.29(19) yes
C24 C28 C33 109.98(17) yes
C24 C28 C34 110.05(18) yes
C29 C28 C33 108.24(19) yes
C29 C28 C34 107.97(18) yes
C33 C28 C34 108.20(19) yes
C28 C29 C30 108.23(17) yes
C28 C29 C36 117.71(19) yes
C30 C29 C36 101.87(19) yes
O2 C30 C29 128.5(2) yes
O2 C30 C31 124.4(2) yes
C29 C30 C31 107.11(15) yes
C30 C31 C32 112.0(2) yes
C30 C31 C35 106.84(17) yes
C30 C31 C37 102.19(15) yes
C32 C31 C35 114.96(16) yes
C32 C31 C37 102.91(16) yes
C35 C31 C37 117.4(3) yes
C25 C32 C31 119.87(17) yes
C25 C32 C40 120.0(2) yes
C31 C32 C40 118.9(3) yes
N4 C35 C31 174.4(2) yes
C29 C36 C37 113.65(16) yes
C31 C37 C36 109.43(19) yes
C31 C37 C43 119.44(17) yes
C36 C37 C43 130.49(17) yes
C26 C38 C39 117.1(2) yes
C38 C39 C40 122.11(19) yes
C32 C40 C39 119.3(3) yes
C32 C40 C41 120.5(2) yes
C39 C40 C41 119.76(18) yes
C40 C41 C42 113.94(19) yes
C41 C42 C43 130.2(2) yes
C37 C43 C42 123.72(18) yes
C37 C43 C44 115.91(17) yes
C42 C43 C44 120.34(19) yes
N1 C1 H1 124.382 no
C2 C1 H1 124.389 no
N1 C5 H5A 109.470 no
N1 C5 H5B 109.477 no
N1 C5 H5C 109.467 no
H5A C5 H5B 109.468 no
H5A C5 H5C 109.476 no
H5B C5 H5C 109.469 no
C6 C7 H7 109.535 no
C8 C7 H7 109.520 no
C14 C7 H7 109.523 no
C6 C11 H11A 109.475 no
C6 C11 H11B 109.474 no
C6 C11 H11C 109.463 no
H11A C11 H11B 109.471 no
H11A C11 H11C 109.469 no
H11B C11 H11C 109.476 no
C6 C12 H12A 109.477 no
C6 C12 H12B 109.470 no
C6 C12 H12C 109.472 no
H12A C12 H12B 109.473 no
H12A C12 H12C 109.465 no
H12B C12 H12C 109.471 no
C7 C14 H14 123.141 no
C15 C14 H14 123.143 no
C4 C16 H16 121.413 no
C17 C16 H16 121.404 no
C16 C17 H17 119.051 no
C18 C17 H17 119.045 no
C18 C19 H19A 108.623 no
C18 C19 H19B 108.626 no
C20 C19 H19A 108.619 no
C20 C19 H19B 108.622 no
H19A C19 H19B 107.574 no
C19 C20 H20 114.420 no
C21 C20 H20 114.424 no
C21 C22 H22A 109.470 no
C21 C22 H22B 109.477 no
C21 C22 H22C 109.470 no
H22A C22 H22B 109.464 no
H22A C22 H22C 109.468 no
H22B C22 H22C 109.478 no
N3 C23 H23 124.190 no
C24 C23 H23 124.184 no
N3 C27 H27A 109.477 no
N3 C27 H27B 109.473 no
N3 C27 H27C 109.468 no
H27A C27 H27B 109.469 no
H27A C27 H27C 109.469 no
H27B C27 H27C 109.472 no
C28 C29 H29 109.535 no
C30 C29 H29 109.529 no
C36 C29 H29 109.533 no
C28 C33 H33A 109.465 no
C28 C33 H33B 109.466 no
C28 C33 H33C 109.465 no
H33A C33 H33B 109.479 no
H33A C33 H33C 109.477 no
H33B C33 H33C 109.475 no
C28 C34 H34A 109.465 no
C28 C34 H34B 109.473 no
C28 C34 H34C 109.475 no
H34A C34 H34B 109.471 no
H34A C34 H34C 109.473 no
H34B C34 H34C 109.470 no
C29 C36 H36 123.175 no
C37 C36 H36 123.174 no
C26 C38 H38 121.433 no
C39 C38 H38 121.443 no
C38 C39 H39 118.940 no
C40 C39 H39 118.952 no
C40 C41 H41A 108.761 no
C40 C41 H41B 108.762 no
C42 C41 H41A 108.764 no
C42 C41 H41B 108.774 no
H41A C41 H41B 107.659 no
C41 C42 H42 114.891 no
C43 C42 H42 114.891 no
C43 C44 H44A 109.473 no
C43 C44 H44B 109.471 no
C43 C44 H44C 109.471 no
H44A C44 H44B 109.462 no
H44A C44 H44C 109.475 no
H44B C44 H44C 109.474 no

loop_
_geom_bond_atom_site_label_1
_geom_bond_atom_site_label_2
_geom_bond_distance
_geom_bond_publ_flag
O1 C8 1.206(3) yes
O2 C30 1.206(3) yes
N1 C1 1.370(3) yes
N1 C4 1.376(4) yes
N1 C5 1.449(4) yes
N2 C13 1.148(4) yes
N3 C23 1.369(3) yes
N3 C26 1.375(4) yes
N3 C27 1.462(4) yes
N4 C35 1.147(4) yes
C1 C2 1.384(4) yes
C2 C3 1.446(4) yes
C2 C6 1.527(3) yes
C3 C4 1.417(3) yes
C3 C10 1.411(4) yes
C4 C16 1.398(3) yes
C6 C7 1.573(4) yes
C6 C11 1.540(3) yes
C6 C12 1.539(3) yes
C7 C8 1.510(3) yes
C7 C14 1.514(3) yes
C8 C9 1.548(3) yes
C9 C10 1.522(3) yes
C9 C13 1.468(4) yes
C9 C15 1.519(3) yes
C10 C18 1.393(3) yes
C14 C15 1.350(4) yes
C15 C21 1.467(4) yes
C16 C17 1.384(4) yes
C17 C18 1.410(3) yes
C18 C19 1.521(4) yes
C19 C20 1.521(3) yes
C20 C21 1.351(3) yes
C21 C22 1.507(3) yes
C23 C24 1.377(4) yes
C24 C25 1.446(3) yes
C24 C28 1.531(3) yes
C25 C26 1.423(4) yes
C25 C32 1.416(4) yes
C26 C38 1.394(3) yes
C28 C29 1.571(4) yes
C28 C33 1.537(3) yes
C28 C34 1.542(3) yes
C29 C30 1.508(3) yes
C29 C36 1.514(3) yes
C30 C31 1.552(3) yes
C31 C32 1.523(3) yes
C31 C35 1.473(4) yes
C31 C37 1.517(3) yes
C32 C40 1.386(3) yes
C36 C37 1.347(3) yes
C37 C43 1.473(3) yes
C38 C39 1.382(4) yes
C39 C40 1.413(4) yes
C40 C41 1.523(4) yes
C41 C42 1.521(3) yes
C42 C43 1.348(3) yes
C43 C44 1.508(3) yes
C1 H1 0.950 no
C5 H5A 0.980 no
C5 H5B 0.980 no
C5 H5C 0.980 no
C7 H7 1.000 no
C11 H11A 0.980 no
C11 H11B 0.980 no
C11 H11C 0.980 no
C12 H12A 0.980 no
C12 H12B 0.980 no
C12 H12C 0.980 no
C14 H14 0.950 no
C16 H16 0.950 no
C17 H17 0.950 no
C19 H19A 0.990 no
C19 H19B 0.990 no
C20 H20 0.950 no
C22 H22A 0.980 no
C22 H22B 0.980 no
C22 H22C 0.980 no
C23 H23 0.950 no
C27 H27A 0.980 no
C27 H27B 0.980 no
C27 H27C 0.980 no
C29 H29 1.000 no
C33 H33A 0.980 no
C33 H33B 0.980 no
C33 H33C 0.980 no
C34 H34A 0.980 no
C34 H34B 0.980 no
C34 H34C 0.980 no
C36 H36 0.950 no
C38 H38 0.950 no
C39 H39 0.950 no
C41 H41A 0.990 no
C41 H41B 0.990 no
C42 H42 0.950 no
C44 H44A 0.980 no
C44 H44B 0.980 no
C44 H44C 0.980 no

loop_
_geom_contact_atom_site_label_1
_geom_contact_atom_site_label_2
_geom_contact_distance
_geom_contact_publ_flag
_geom_contact_site_symmetry_2
O1 N2 3.403(4) no .
O1 C2 3.562(3) no .
O1 C3 3.593(3) no .
O1 C6 3.182(3) no .
O1 C10 3.332(3) no .
O1 C11 3.158(4) no .
O1 C13 2.771(3) no .
O1 C14 3.504(3) no .
O1 C15 3.520(3) no .
O2 N4 3.382(3) no .
O2 C24 3.532(3) no .
O2 C25 3.580(3) no .
O2 C28 3.166(3) no .
O2 C32 3.331(3) no .
O2 C33 3.164(4) no .
O2 C35 2.770(3) no .
O2 C36 3.507(3) no .
O2 C37 3.521(3) no .
N1 C10 3.574(4) no .
N2 C8 3.375(4) no .
N2 C10 3.530(4) no .
N2 C15 3.591(3) no .
N2 C19 3.374(3) no .
N3 C32 3.577(4) no .
N4 C30 3.358(4) no .
N4 C32 3.562(4) no .
N4 C37 3.597(3) no .
N4 C41 3.426(3) no .
C1 C11 3.136(3) no .
C1 C12 3.059(3) no .
C1 C16 3.588(4) no .
C2 C8 2.879(4) no .
C2 C9 3.229(4) no .
C2 C14 3.240(4) no .
C3 C7 3.124(3) no .
C3 C8 2.867(3) no .
C3 C14 3.380(3) no .
C3 C15 3.191(4) no .
C3 C17 2.800(3) no .
C4 C18 2.772(4) no .
C5 C16 3.099(5) no .
C6 C9 3.386(4) no .
C6 C10 3.477(4) no .
C6 C15 3.508(4) no .
C7 C10 3.209(3) no .
C8 C11 3.053(4) no .
C9 C19 2.908(3) no .
C9 C20 2.982(3) no .
C10 C14 3.114(3) no .
C10 C16 2.821(3) no .
C10 C20 3.070(4) no .
C10 C21 3.076(3) no .
C12 C14 3.041(5) no .
C13 C14 3.554(4) no .
C13 C18 2.971(3) no .
C13 C19 2.857(3) no .
C13 C20 3.167(3) no .
C13 C21 3.129(3) no .
C14 C22 3.068(4) no .
C15 C18 3.115(3) no .
C15 C19 3.165(3) no .
C18 C21 3.159(3) no .
C23 C33 3.156(3) no .
C23 C34 3.031(3) no .
C23 C38 3.578(3) no .
C24 C30 2.865(4) no .
C24 C31 3.229(4) no .
C24 C36 3.236(4) no .
C25 C29 3.122(3) no .
C25 C30 2.863(4) no .
C25 C36 3.370(3) no .
C25 C37 3.177(4) no .
C25 C39 2.798(3) no .
C26 C40 2.773(4) no .
C27 C38 3.105(4) no .
C28 C31 3.394(4) no .
C28 C32 3.489(3) no .
C28 C37 3.503(4) no .
C29 C32 3.214(3) no .
C30 C33 3.065(4) no .
C31 C41 2.902(3) no .
C31 C42 2.989(3) no .
C32 C36 3.109(3) no .
C32 C38 2.826(4) no .
C32 C42 3.086(4) no .
C32 C43 3.072(3) no .
C34 C36 3.038(4) no .
C35 C36 3.554(3) no .
C35 C40 3.005(4) no .
C35 C41 2.873(3) no .
C35 C42 3.181(3) no .
C35 C43 3.143(3) no .
C36 C44 3.059(4) no .
C37 C40 3.078(3) no .
C37 C41 3.152(3) no .
C40 C43 3.122(3) no .
O1 N2 3.393(3) no 2_655
O1 C13 3.592(3) no 2_655
O2 O2 3.484(3) no 2_764
O2 C16 3.533(3) no 1_564
O2 C29 3.557(4) no 2_764
O2 C30 3.374(3) no 2_764
N2 O1 3.393(3) no 2_655
N2 C7 3.231(4) no 2_655
N2 C8 3.294(3) no 2_655
N2 C14 3.581(3) no 2_655
N2 C38 3.380(3) no 1_545
N2 C41 3.504(4) no 2_655
N2 C42 3.564(4) no 2_655
N3 N3 3.585(3) no 2_765
N3 C26 3.529(3) no 2_765
N4 C19 3.528(4) no 2_655
C3 C44 3.586(3) no 2_755
C5 C21 3.558(4) no 2_656
C7 N2 3.231(4) no 2_655
C8 N2 3.294(3) no 2_655
C13 O1 3.592(3) no 2_655
C14 N2 3.581(3) no 2_655
C14 C26 3.540(3) no 2_665
C16 O2 3.533(3) no 1_546
C16 C36 3.473(3) no 2_755
C19 N4 3.528(4) no 2_655
C20 C42 3.595(4) no 2_655
C21 C5 3.558(4) no 2_656
C22 C23 3.523(3) no 2_665
C23 C22 3.523(3) no 2_665
C23 C38 3.446(3) no 2_765
C25 C27 3.548(3) no 2_765
C26 N3 3.529(3) no 2_765
C26 C14 3.540(3) no 2_665
C26 C27 3.521(3) no 2_765
C27 C25 3.548(3) no 2_765
C27 C26 3.521(3) no 2_765
C29 O2 3.557(4) no 2_764
C30 O2 3.374(3) no 2_764
C36 C16 3.473(3) no 2_755
C38 N2 3.380(3) no 1_565
C38 C23 3.446(3) no 2_765
C39 C39 3.587(4) no 2_665
C41 N2 3.504(4) no 2_655
C42 N2 3.564(4) no 2_655
C42 C20 3.595(4) no 2_655
C44 C3 3.586(3) no 2_755
O1 H7 2.6784 no .
O1 H11A 3.4320 no .
O1 H11B 2.5124 no .
O2 H29 2.6825 no .
O2 H33A 3.4562 no .
O2 H33C 2.5169 no .
N1 H16 2.7779 no .
N2 H19B 2.5701 no .
N3 H38 2.7727 no .
N4 H41B 2.6192 no .
C1 H5A 2.5894 no .
C1 H5B 3.1617 no .
C1 H5C 3.0837 no .
C1 H11B 3.4001 no .
C1 H11C 2.8579 no .
C1 H12B 2.7796 no .
C1 H12C 3.2746 no .
C2 H7 3.4196 no .
C2 H11A 3.3484 no .
C2 H11B 2.6858 no .
C2 H11C 2.6868 no .
C2 H12A 3.3612 no .
C2 H12B 2.7079 no .
C2 H12C 2.7075 no .
C3 H1 3.1686 no .
C3 H16 3.3277 no .
C4 H1 3.1357 no .
C4 H5A 3.2878 no .
C4 H5B 2.7768 no .
C4 H5C 2.7745 no .
C4 H17 3.2346 no .
C5 H1 2.7845 no .
C5 H16 2.9043 no .
C6 H1 2.7922 no .
C6 H14 3.0867 no .
C7 H11A 2.6679 no .
C7 H11B 2.7122 no .
C7 H11C 3.3738 no .
C7 H12A 2.6600 no .
C7 H12B 3.3714 no .
C7 H12C 2.7142 no .
C8 H11A 3.3869 no .
C8 H11B 2.7254 no .
C8 H14 3.2590 no .
C9 H7 3.2255 no .
C9 H14 3.2488 no .
C9 H19B 2.8808 no .
C10 H17 3.2687 no .
C10 H19A 3.3177 no .
C10 H19B 2.8271 no .
C11 H1 3.0931 no .
C11 H7 2.6096 no .
C11 H12A 2.6857 no .
C11 H12B 2.6828 no .
C11 H12C 3.3538 no .
C12 H1 2.9714 no .
C12 H7 2.7874 no .
C12 H11A 2.6806 no .
C12 H11B 3.3535 no .
C12 H11C 2.6883 no .
C12 H14 3.0065 no .
C13 H19B 2.3360 no .
C14 H12A 3.2323 no .
C14 H12C 2.7185 no .
C14 H22A 2.6175 no .
C15 H7 3.0841 no .
C15 H19B 3.4125 no .
C15 H20 3.2985 no .
C15 H22A 2.5022 no .
C15 H22B 3.1413 no .
C15 H22C 3.1592 no .
C16 H5B 3.0972 no .
C16 H5C 3.0696 no .
C17 H19A 2.5644 no .
C17 H19B 3.1469 no .
C18 H16 3.3023 no .
C18 H20 3.3229 no .
C19 H17 2.6912 no .
C20 H22A 3.2749 no .
C20 H22B 2.7412 no .
C20 H22C 2.7385 no .
C21 H14 2.8494 no .
C21 H19A 3.3371 no .
C21 H19B 3.0256 no .
C22 H14 2.8824 no .
C22 H20 2.5540 no .
C23 H27A 3.2960 no .
C23 H27B 2.7938 no .
C23 H27C 2.7925 no .
C23 H33B 2.8841 no .
C23 H33C 3.4333 no .
C23 H34B 3.2360 no .
C23 H34C 2.7516 no .
C24 H29 3.4175 no .
C24 H33A 3.3589 no .
C24 H33B 2.6986 no .
C24 H33C 2.7023 no .
C24 H34A 3.3631 no .
C24 H34B 2.7051 no .
C24 H34C 2.7070 no .
C25 H23 3.1615 no .
C25 H38 3.3315 no .
C26 H23 3.1324 no .
C26 H27A 2.5957 no .
C26 H27B 3.1518 no .
C26 H27C 3.1199 no .
C26 H39 3.2276 no .
C27 H23 2.7946 no .
C27 H38 2.9051 no .
C28 H23 2.7808 no .
C28 H36 3.0854 no .
C29 H33A 2.6710 no .
C29 H33B 3.3733 no .
C29 H33C 2.7138 no .
C29 H34A 2.6678 no .
C29 H34B 2.7145 no .
C29 H34C 3.3732 no .
C30 H33A 3.4064 no .
C30 H33C 2.7425 no .
C30 H36 3.2583 no .
C31 H29 3.2274 no .
C31 H36 3.2500 no .
C31 H41B 2.8592 no .
C32 H39 3.2659 no .
C32 H41A 3.3188 no .
C32 H41B 2.8109 no .
C33 H23 3.0990 no .
C33 H29 2.6044 no .
C33 H34A 2.6737 no .
C33 H34B 3.3465 no .
C33 H34C 2.6746 no .
C34 H23 2.9428 no .
C34 H29 2.7976 no .
C34 H33A 2.6693 no .
C34 H33B 2.6767 no .
C34 H33C 3.3473 no .
C34 H36 3.0026 no .
C35 H41B 2.3372 no .
C36 H34A 3.2312 no .
C36 H34B 2.7126 no .
C36 H44A 2.6043 no .
C36 H44C 3.5998 no .
C37 H29 3.0788 no .
C37 H41B 3.3958 no .
C37 H42 3.3050 no .
C37 H44A 2.5110 no .
C37 H44B 3.1706 no .
C37 H44C 3.1456 no .
C38 H27A 2.7081 no .
C39 H41A 2.5603 no .
C39 H41B 3.1676 no .
C40 H38 3.3058 no .
C40 H42 3.3253 no .
C41 H39 2.6803 no .
C42 H44A 3.2695 no .
C42 H44B 2.7321 no .
C42 H44C 2.7319 no .
C43 H36 2.8419 no .
C43 H41A 3.3274 no .
C43 H41B 3.0201 no .
C44 H36 2.8613 no .
C44 H42 2.5538 no .
H1 H5A 2.5091 no .
H1 H5B 3.4876 no .
H1 H5C 3.3870 no .
H1 H11B 3.5244 no .
H1 H11C 2.5551 no .
H1 H12B 2.4111 no .
H1 H12C 3.3389 no .
H5B H16 2.7164 no .
H5C H16 2.7618 no .
H7 H11A 2.3820 no .
H7 H11B 2.8613 no .
H7 H11C 3.5231 no .
H7 H12A 2.5694 no .
H7 H12C 3.1325 no .
H7 H14 2.4988 no .
H11A H12A 2.4929 no .
H11A H12B 2.9566 no .
H11A H12C 3.5782 no .
H11B H12A 3.5793 no .
H11B H12B 3.5807 no .
H11C H12A 2.9724 no .
H11C H12B 2.4980 no .
H11C H12C 3.5826 no .
H12A H14 3.0656 no .
H12C H14 2.5036 no .
H14 H22A 2.2212 no .
H14 H22B 3.3006 no .
H16 H17 2.3422 no .
H17 H19A 2.3525 no .
H17 H19B 3.2864 no .
H19A H20 2.2550 no .
H19B H20 2.6019 no .
H20 H22A 3.4858 no .
H20 H22B 2.6306 no .
H20 H22C 2.5755 no .
H23 H27B 2.8622 no .
H23 H27C 2.8644 no .
H23 H33B 2.5669 no .
H23 H33C 3.5379 no .
H23 H34B 3.3048 no .
H23 H34C 2.3802 no .
H27A H38 2.2411 no .
H27C H38 3.4816 no .
H29 H33A 2.3804 no .
H29 H33B 3.5196 no .
H29 H33C 2.8504 no .
H29 H34A 2.5864 no .
H29 H34B 3.1410 no .
H29 H36 2.4996 no .
H33A H34A 2.4768 no .
H33A H34B 3.5669 no .
H33A H34C 2.9477 no .
H33B H34A 2.9573 no .
H33B H34B 3.5729 no .
H33B H34C 2.4857 no .
H33C H34A 3.5695 no .
H33C H34C 3.5737 no .
H34A H36 3.0612 no .
H34B H36 2.4996 no .
H36 H44A 2.1899 no .
H36 H44C 3.2922 no .
H38 H39 2.3394 no .
H39 H41A 2.3350 no .
H39 H41B 3.3181 no .
H41A H42 2.2670 no .
H41B H42 2.6023 no .
H42 H44A 3.4853 no .
H42 H44B 2.5612 no .
H42 H44C 2.6433 no .
O1 H27B 3.3569 no 1_545
O1 H42 3.0171 no .
O1 H44A 3.4774 no 2_755
O1 H44C 2.9505 no 2_755
O2 H5B 2.8526 no 1_564
O2 H16 2.8212 no 1_564
O2 H29 3.0557 no 2_764
N1 H44A 3.1326 no 2_755
N2 H7 2.5604 no 2_655
N2 H27A 2.9841 no 1_545
N2 H34B 3.1437 no 2_755
N2 H38 2.6559 no 1_545
N2 H41A 3.0351 no 2_655
N2 H41B 3.3886 no 2_655
N2 H42 2.9857 no 2_655
N3 H14 3.2308 no 2_665
N3 H22A 2.7513 no 2_665
N3 H27C 3.4956 no 2_765
N4 H12B 3.3874 no 2_665
N4 H12C 3.5578 no 2_665
N4 H16 3.1425 no 1_564
N4 H17 3.0383 no 1_564
N4 H19A 2.8455 no 2_655
N4 H19B 3.2822 no 2_655
N4 H29 2.7272 no 2_764
N4 H33A 3.0327 no 2_764
N4 H34A 3.1710 no 1_455
N4 H34C 3.3280 no 1_455
C1 H22B 3.5324 no 1_655
C1 H22C 3.4556 no 1_655
C1 H44A 3.1739 no 2_755
C1 H44B 3.4879 no 2_755
C2 H5C 3.1654 no 2_656
C2 H44A 2.9383 no 2_755
C3 H5C 2.9378 no 2_656
C3 H36 3.0784 no 2_755
C3 H44A 2.6804 no 2_755
C4 H5C 3.3672 no 2_656
C4 H36 3.0466 no 2_755
C4 H44A 2.8870 no 2_755
C5 H12C 3.5563 no 2_656
C5 H22B 3.3384 no 2_656
C7 H41A 3.4374 no .
C10 H5C 3.1800 no 2_656
C10 H36 2.9158 no 2_755
C10 H44A 3.3102 no 2_755
C11 H22C 3.2832 no 1_655
C11 H23 3.0555 no 2_765
C11 H27B 3.3325 no 2_765
C11 H41A 3.4314 no .
C11 H42 3.4860 no .
C11 H44C 3.4611 no 2_755
C12 H16 3.1153 no 2_656
C13 H7 3.5276 no 2_655
C13 H27A 3.4267 no 1_545
C13 H34B 3.3671 no 2_755
C13 H42 3.3834 no 2_655
C14 H5C 3.0165 no 2_656
C15 H5C 3.0597 no 2_656
C16 H12B 3.4429 no 2_656
C16 H12C 3.1892 no 2_656
C16 H29 3.2685 no 2_755
C16 H36 2.9826 no 2_755
C17 H1 3.5714 no 2_656
C17 H29 3.1951 no 2_755
C17 H33A 3.5186 no 1_446
C17 H34A 3.0474 no 2_755
C17 H36 3.0101 no 2_755
C18 H5A 3.5814 no 2_656
C18 H5C 3.5210 no 2_656
C18 H34A 3.0528 no 2_755
C18 H34B 3.3685 no 2_755
C18 H36 3.0295 no 2_755
C19 H33A 3.3399 no 1_446
C19 H34A 3.0787 no 2_755
C19 H34B 3.5492 no 2_755
C20 H5A 3.1815 no 2_656
C20 H42 3.2908 no 2_655
C20 H44B 2.8803 no 2_655
C21 H5A 3.0983 no 2_656
C21 H5C 3.2246 no 2_656
C21 H44B 3.0696 no 2_655
C22 H1 3.4833 no 1_455
C22 H5A 3.4213 no 2_656
C22 H11C 3.2435 no 1_455
C22 H23 3.5434 no 2_665
C22 H27B 3.3335 no 2_665
C22 H44B 2.8022 no 2_655
C23 H11C 3.0813 no 2_765
C23 H22A 2.7346 no 2_665
C23 H38 3.3367 no 2_765
C24 H22A 3.2596 no 2_665
C24 H27A 3.5503 no 2_765
C24 H27C 3.3663 no 2_765
C25 H14 2.9934 no 2_665
C25 H22A 3.5463 no 2_665
C25 H27A 3.5965 no 2_765
C25 H27C 2.7647 no 2_765
C26 H14 2.8082 no 2_665
C26 H22A 3.3087 no 2_665
C26 H27C 2.8342 no 2_765
C27 H11C 3.5311 no 2_765
C27 H22A 3.2356 no 2_665
C27 H34B 3.5123 no 2_765
C30 H29 3.5983 no 2_764
C32 H12A 3.2044 no 2_665
C32 H12C 3.4271 no 2_665
C32 H14 3.4943 no 2_665
C32 H27C 2.9439 no 2_765
C33 H17 3.3468 no 1_664
C33 H19A 3.1239 no 1_664
C34 H19B 3.1881 no 2_755
C34 H27A 3.5079 no 2_765
C34 H38 3.1659 no 2_765
C35 H12A 3.5250 no 2_665
C35 H12C 3.4303 no 2_665
C35 H16 3.3768 no 1_564
C35 H19A 3.4066 no 2_655
C35 H29 3.1239 no 2_764
C37 H27C 3.3818 no 2_765
C38 H7 3.2599 no 2_665
C38 H14 3.2873 no 2_665
C38 H23 3.3299 no 2_765
C38 H27C 3.0142 no 2_765
C38 H34B 3.5145 no 2_765
C38 H34C 3.5044 no 2_765
C38 H41A 3.2247 no 2_665
C39 H7 3.5395 no 2_665
C39 H11A 3.1315 no .
C39 H12A 3.1229 no 2_665
C39 H23 3.5030 no 2_765
C39 H27C 2.9744 no 2_765
C39 H39 2.8721 no 2_665
C39 H41A 2.9525 no 2_665
C40 H11A 3.3554 no .
C40 H12A 2.8674 no 2_665
C40 H27C 2.9347 no 2_765
C40 H39 3.1559 no 2_665
C41 H7 3.3685 no .
C41 H11A 3.0436 no .
C41 H12A 3.4519 no 2_665
C41 H19B 3.4021 no 2_655
C41 H39 3.0097 no 2_665
C42 H7 3.5912 no .
C42 H11A 3.0681 no .
C42 H19B 3.1863 no 2_655
C42 H20 3.4216 no 2_655
C42 H27C 3.5566 no 2_765
C43 H20 3.1738 no 2_655
C43 H27C 3.3851 no 2_765
C44 H11B 3.0773 no 2_755
C44 H20 3.0694 no 2_655
C44 H22C 2.9233 no 2_655
H1 C17 3.5714 no 2_656
H1 C22 3.4833 no 1_655
H1 H17 3.5399 no 2_656
H1 H22B 2.9593 no 1_655
H1 H22C 3.1454 no 1_655
H1 H33B 2.7783 no 2_765
H5A C18 3.5814 no 2_656
H5A C20 3.1815 no 2_656
H5A C21 3.0983 no 2_656
H5A C22 3.4213 no 2_656
H5A H20 3.4062 no 2_656
H5A H22B 3.4042 no 1_655
H5A H22B 2.8624 no 2_656
H5B O2 2.8526 no 1_546
H5B H12C 3.4871 no 2_656
H5B H14 3.5575 no 2_656
H5B H22B 3.1516 no 2_656
H5B H33C 2.9284 no 1_546
H5C C2 3.1654 no 2_656
H5C C3 2.9378 no 2_656
H5C C4 3.3672 no 2_656
H5C C10 3.1800 no 2_656
H5C C14 3.0165 no 2_656
H5C C15 3.0597 no 2_656
H5C C18 3.5210 no 2_656
H5C C21 3.2246 no 2_656
H5C H12C 2.8195 no 2_656
H5C H14 3.0168 no 2_656
H5C H22B 3.4787 no 2_656
H7 N2 2.5604 no 2_655
H7 C13 3.5276 no 2_655
H7 C38 3.2599 no 2_665
H7 C39 3.5395 no 2_665
H7 C41 3.3685 no .
H7 C42 3.5912 no .
H7 H38 3.2009 no 2_665
H7 H41A 2.4894 no .
H7 H42 3.0574 no .
H11A C39 3.1315 no .
H11A C40 3.3554 no .
H11A C41 3.0436 no .
H11A C42 3.0681 no .
H11A H23 2.9807 no 2_765
H11A H27B 3.2203 no 2_765
H11A H27C 3.2156 no 2_765
H11A H39 2.7660 no .
H11A H41A 2.5377 no .
H11A H42 2.9280 no .
H11B C44 3.0773 no 2_755
H11B H22C 3.0993 no 1_655
H11B H27B 3.2576 no 2_765
H11B H42 3.1713 no .
H11B H44A 3.1337 no 2_755
H11B H44B 3.0405 no 2_755
H11B H44C 3.5652 no .
H11B H44C 2.5649 no 2_755
H11C C22 3.2435 no 1_655
H11C C23 3.0813 no 2_765
H11C C27 3.5311 no 2_765
H11C H22A 3.2381 no 1_655
H11C H22B 3.4181 no 1_655
H11C H22C 2.5984 no 1_655
H11C H23 2.3023 no 2_765
H11C H27B 2.9658 no 2_765
H11C H27C 3.5448 no 2_765
H11C H33B 3.4615 no 2_765
H11C H44B 3.4499 no 2_755
H12A C32 3.2044 no 2_665
H12A C35 3.5250 no 2_665
H12A C39 3.1229 no 2_665
H12A C40 2.8674 no 2_665
H12A C41 3.4519 no 2_665
H12A H39 2.7554 no .
H12A H39 3.4218 no 2_665
H12A H41A 3.3930 no .
H12A H41B 3.0883 no 2_665
H12B N4 3.3874 no 2_665
H12B C16 3.4429 no 2_656
H12B H16 2.9440 no 2_656
H12B H17 3.3099 no 2_656
H12B H23 3.1864 no 2_765
H12B H33B 2.9895 no 2_765
H12B H34C 3.0949 no 2_765
H12C N4 3.5578 no 2_665
H12C C5 3.5563 no 2_656
H12C C16 3.1892 no 2_656
H12C C32 3.4271 no 2_665
H12C C35 3.4303 no 2_665
H12C H5B 3.4871 no 2_656
H12C H5C 2.8195 no 2_656
H12C H16 2.4288 no 2_656
H14 N3 3.2308 no 2_665
H14 C25 2.9934 no 2_665
H14 C26 2.8082 no 2_665
H14 C32 3.4943 no 2_665
H14 C38 3.2873 no 2_665
H14 H5B 3.5575 no 2_656
H14 H5C 3.0168 no 2_656
H16 O2 2.8212 no 1_546
H16 N4 3.1425 no 1_546
H16 C12 3.1153 no 2_656
H16 C35 3.3768 no 1_546
H16 H12B 2.9440 no 2_656
H16 H12C 2.4288 no 2_656
H16 H29 3.1550 no 2_755
H16 H36 3.4603 no 2_755
H17 N4 3.0383 no 1_546
H17 C33 3.3468 no 1_446
H17 H1 3.5399 no 2_656
H17 H12B 3.3099 no 2_656
H17 H29 3.0915 no 2_755
H17 H33A 2.7386 no 1_446
H17 H33B 3.0625 no 1_446
H17 H34A 2.8136 no 2_755
H17 H36 3.5682 no 2_755
H19A N4 2.8455 no 2_655
H19A C33 3.1239 no 1_446
H19A C35 3.4066 no 2_655
H19A H33A 2.3810 no 1_446
H19A H33B 3.3779 no 1_446
H19A H33C 3.1948 no 1_446
H19A H34A 2.9314 no 2_755
H19B N4 3.2822 no 2_655
H19B C34 3.1881 no 2_755
H19B C41 3.4021 no 2_655
H19B C42 3.1863 no 2_655
H19B H34A 2.7465 no 2_755
H19B H34B 2.9303 no 2_755
H19B H34C 3.3957 no 2_755
H19B H41B 2.8293 no 2_655
H19B H42 3.0476 no 2_655
H20 C42 3.4216 no 2_655
H20 C43 3.1738 no 2_655
H20 C44 3.0694 no 2_655
H20 H5A 3.4062 no 2_656
H20 H42 3.2956 no 2_655
H20 H44A 3.4538 no 2_655
H20 H44B 2.3263 no 2_655
H22A N3 2.7513 no 2_665
H22A C23 2.7346 no 2_665
H22A C24 3.2596 no 2_665
H22A C25 3.5463 no 2_665
H22A C26 3.3087 no 2_665
H22A C27 3.2356 no 2_665
H22A H11C 3.2381 no 1_455
H22A H23 2.9519 no 2_665
H22A H27B 2.7692 no 2_665
H22A H33B 3.5936 no 2_665
H22A H44B 3.5643 no 2_655
H22B C1 3.5324 no 1_455
H22B C5 3.3384 no 2_656
H22B H1 2.9593 no 1_455
H22B H5A 3.4042 no 1_455
H22B H5A 2.8624 no 2_656
H22B H5B 3.1516 no 2_656
H22B H5C 3.4787 no 2_656
H22B H11C 3.4181 no 1_455
H22B H33B 3.2024 no 2_665
H22B H33C 3.1779 no 2_665
H22B H44B 3.1899 no 2_655
H22C C1 3.4556 no 1_455
H22C C11 3.2832 no 1_455
H22C C44 2.9233 no 2_655
H22C H1 3.1454 no 1_455
H22C H11B 3.0993 no 1_455
H22C H11C 2.5984 no 1_455
H22C H23 3.4980 no 2_665
H22C H27B 3.0304 no 2_665
H22C H44A 3.3477 no 2_655
H22C H44B 2.0039 no 2_655
H22C H44C 3.1729 no 2_655
H23 C11 3.0555 no 2_765
H23 C22 3.5434 no 2_665
H23 C38 3.3299 no 2_765
H23 C39 3.5030 no 2_765
H23 H11A 2.9807 no 2_765
H23 H11C 2.3023 no 2_765
H23 H12B 3.1864 no 2_765
H23 H22A 2.9519 no 2_665
H23 H22C 3.4980 no 2_665
H23 H38 3.2289 no 2_765
H23 H39 3.4262 no 2_765
H27A N2 2.9841 no 1_565
H27A C13 3.4267 no 1_565
H27A C24 3.5503 no 2_765
H27A C25 3.5965 no 2_765
H27A C34 3.5079 no 2_765
H27A H34B 2.6351 no 2_765
H27A H36 3.4104 no 2_765
H27B O1 3.3569 no 1_565
H27B C11 3.3325 no 2_765
H27B C22 3.3335 no 2_665
H27B H11A 3.2203 no 2_765
H27B H11B 3.2576 no 2_765
H27B H11C 2.9658 no 2_765
H27B H22A 2.7692 no 2_665
H27B H22C 3.0304 no 2_665
H27B H44C 3.3077 no 2_765
H27C N3 3.4956 no 2_765
H27C C24 3.3663 no 2_765
H27C C25 2.7647 no 2_765
H27C C26 2.8342 no 2_765
H27C C32 2.9439 no 2_765
H27C C37 3.3818 no 2_765
H27C C38 3.0142 no 2_765
H27C C39 2.9744 no 2_765
H27C C40 2.9347 no 2_765
H27C C42 3.5566 no 2_765
H27C C43 3.3851 no 2_765
H27C H11A 3.2156 no 2_765
H27C H11C 3.5448 no 2_765
H27C H39 3.5337 no 2_765
H29 O2 3.0557 no 2_764
H29 N4 2.7272 no 2_764
H29 C16 3.2685 no 2_755
H29 C17 3.1951 no 2_755
H29 C30 3.5983 no 2_764
H29 C35 3.1239 no 2_764
H29 H16 3.1550 no 2_755
H29 H17 3.0915 no 2_755
H33A N4 3.0327 no 2_764
H33A C17 3.5186 no 1_664
H33A C19 3.3399 no 1_664
H33A H17 2.7386 no 1_664
H33A H19A 2.3810 no 1_664
H33B H1 2.7783 no 2_765
H33B H11C 3.4615 no 2_765
H33B H12B 2.9895 no 2_765
H33B H17 3.0625 no 1_664
H33B H19A 3.3779 no 1_664
H33B H22A 3.5936 no 2_665
H33B H22B 3.2024 no 2_665
H33C H5B 2.9284 no 1_564
H33C H19A 3.1948 no 1_664
H33C H22B 3.1779 no 2_665
H34A N4 3.1710 no 1_655
H34A C17 3.0474 no 2_755
H34A C18 3.0528 no 2_755
H34A C19 3.0787 no 2_755
H34A H17 2.8136 no 2_755
H34A H19A 2.9314 no 2_755
H34A H19B 2.7465 no 2_755
H34B N2 3.1437 no 2_755
H34B C13 3.3671 no 2_755
H34B C18 3.3685 no 2_755
H34B C19 3.5492 no 2_755
H34B C27 3.5123 no 2_765
H34B C38 3.5145 no 2_765
H34B H19B 2.9303 no 2_755
H34B H27A 2.6351 no 2_765
H34B H38 2.6446 no 2_765
H34C N4 3.3280 no 1_655
H34C C38 3.5044 no 2_765
H34C H12B 3.0949 no 2_765
H34C H19B 3.3957 no 2_755
H34C H38 2.8117 no 2_765
H34C H39 3.5857 no 2_765
H34C H41B 3.0838 no 1_655
H36 C3 3.0784 no 2_755
H36 C4 3.0466 no 2_755
H36 C10 2.9158 no 2_755
H36 C16 2.9826 no 2_755
H36 C17 3.0101 no 2_755
H36 C18 3.0295 no 2_755
H36 H16 3.4603 no 2_755
H36 H17 3.5682 no 2_755
H36 H27A 3.4104 no 2_765
H38 N2 2.6559 no 1_565
H38 C23 3.3367 no 2_765
H38 C34 3.1659 no 2_765
H38 H7 3.2009 no 2_665
H38 H23 3.2289 no 2_765
H38 H34B 2.6446 no 2_765
H38 H34C 2.8117 no 2_765
H38 H41A 2.9550 no 2_665
H38 H41B 3.3276 no 2_665
H39 C39 2.8721 no 2_665
H39 C40 3.1559 no 2_665
H39 C41 3.0097 no 2_665
H39 H11A 2.7660 no .
H39 H12A 2.7554 no .
H39 H12A 3.4218 no 2_665
H39 H23 3.4262 no 2_765
H39 H27C 3.5337 no 2_765
H39 H34C 3.5857 no 2_765
H39 H39 2.3315 no 2_665
H39 H41A 2.4707 no 2_665
H39 H41B 3.0030 no 2_665
H41A N2 3.0351 no 2_655
H41A C7 3.4374 no .
H41A C11 3.4314 no .
H41A C38 3.2247 no 2_665
H41A C39 2.9525 no 2_665
H41A H7 2.4894 no .
H41A H11A 2.5377 no .
H41A H12A 3.3930 no .
H41A H38 2.9550 no 2_665
H41A H39 2.4707 no 2_665
H41B N2 3.3886 no 2_655
H41B H12A 3.0883 no 2_665
H41B H19B 2.8293 no 2_655
H41B H34C 3.0838 no 1_455
H41B H38 3.3276 no 2_665
H41B H39 3.0030 no 2_665
H42 O1 3.0171 no .
H42 N2 2.9857 no 2_655
H42 C11 3.4860 no .
H42 C13 3.3834 no 2_655
H42 C20 3.2908 no 2_655
H42 H7 3.0574 no .
H42 H11A 2.9280 no .
H42 H11B 3.1713 no .
H42 H19B 3.0476 no 2_655
H42 H20 3.2956 no 2_655
H44A O1 3.4774 no 2_755
H44A N1 3.1326 no 2_755
H44A C1 3.1739 no 2_755
H44A C2 2.9383 no 2_755
H44A C3 2.6804 no 2_755
H44A C4 2.8870 no 2_755
H44A C10 3.3102 no 2_755
H44A H11B 3.1337 no 2_755
H44A H20 3.4538 no 2_655
H44A H22C 3.3477 no 2_655
H44B C1 3.4879 no 2_755
H44B C20 2.8803 no 2_655
H44B C21 3.0696 no 2_655
H44B C22 2.8022 no 2_655
H44B H11B 3.0405 no 2_755
H44B H11C 3.4499 no 2_755
H44B H20 2.3263 no 2_655
H44B H22A 3.5643 no 2_655
H44B H22B 3.1899 no 2_655
H44B H22C 2.0039 no 2_655
H44C O1 2.9505 no 2_755
H44C C11 3.4611 no 2_755
H44C H11B 3.5652 no .
H44C H11B 2.5649 no 2_755
H44C H22C 3.1729 no 2_655
H44C H27B 3.3077 no 2_765

loop_
_geom_torsion_atom_site_label_1
_geom_torsion_atom_site_label_2
_geom_torsion_atom_site_label_3
_geom_torsion_atom_site_label_4
_geom_torsion
_geom_torsion_publ_flag
C1 N1 C4 C3 4.27(18) no
C1 N1 C4 C16 -170.77(16) no
C4 N1 C1 C2 -2.6(2) no
C5 N1 C1 C2 -175.68(15) no
C5 N1 C4 C3 177.41(15) no
C5 N1 C4 C16 2.4(3) no
C23 N3 C26 C25 -4.09(18) no
C23 N3 C26 C38 168.20(15) no
C26 N3 C23 C24 2.25(19) no
C27 N3 C23 C24 179.42(14) no
C27 N3 C26 C25 178.72(14) no
C27 N3 C26 C38 -9.0(3) no
N1 C1 C2 C3 -0.15(19) no
N1 C1 C2 C6 176.81(14) no
C1 C2 C3 C4 2.73(18) no
C1 C2 C3 C10 176.40(17) no
C1 C2 C6 C7 -174.23(15) no
C1 C2 C6 C11 65.9(3) no
C1 C2 C6 C12 -53.6(3) no
C3 C2 C6 C7 1.8(3) no
C3 C2 C6 C11 -118.0(3) no
C3 C2 C6 C12 122.4(3) no
C6 C2 C3 C4 -173.83(16) no
C6 C2 C3 C10 -0.2(4) no
C2 C3 C4 N1 -4.34(18) no
C2 C3 C4 C16 171.08(14) no
C2 C3 C10 C9 10.5(3) no
C2 C3 C10 C18 -158.51(18) no
C4 C3 C10 C9 -176.28(13) no
C4 C3 C10 C18 14.7(3) no
C10 C3 C4 N1 -179.35(14) no
C10 C3 C4 C16 -3.9(3) no
N1 C4 C16 C17 168.04(16) no
C3 C4 C16 C17 -6.4(3) no
C2 C6 C7 C8 -47.92(18) no
C2 C6 C7 C14 66.76(19) no
C11 C6 C7 C8 72.74(17) no
C11 C6 C7 C14 -172.58(14) no
C12 C6 C7 C8 -170.01(14) no
C12 C6 C7 C14 -55.3(2) no
C6 C7 C8 O1 -77.9(3) no
C6 C7 C8 C9 103.15(18) no
C6 C7 C14 C15 -108.0(2) no
C8 C7 C14 C15 10.3(3) no
C14 C7 C8 O1 157.4(3) no
C14 C7 C8 C9 -21.5(2) no
O1 C8 C9 C10 95.5(3) no
O1 C8 C9 C13 -30.2(3) no
O1 C8 C9 C15 -154.1(3) no
C7 C8 C9 C10 -85.51(19) no
C7 C8 C9 C13 148.83(17) no
C7 C8 C9 C15 24.9(3) no
C8 C9 C10 C3 22.7(2) no
C8 C9 C10 C18 -168.19(14) no
C8 C9 C15 C14 -18.7(3) no
C8 C9 C15 C21 170.33(19) no
C13 C9 C10 C3 144.66(16) no
C13 C9 C10 C18 -46.2(2) no
C10 C9 C15 C14 97.88(19) no
C10 C9 C15 C21 -73.1(3) no
C15 C9 C10 C3 -87.0(2) no
C15 C9 C10 C18 82.1(2) no
C13 C9 C15 C14 -135.83(18) no
C13 C9 C15 C21 53.2(3) no
C3 C10 C18 C17 -15.0(3) no
C3 C10 C18 C19 157.77(15) no
C9 C10 C18 C17 175.82(14) no
C9 C10 C18 C19 -11.4(3) no
C7 C14 C15 C9 5.7(3) no
C7 C14 C15 C21 175.2(2) no
C9 C15 C21 C20 15.3(4) no
C9 C15 C21 C22 -166.02(19) no
C14 C15 C21 C20 -153.3(3) no
C14 C15 C21 C22 25.3(4) no
C4 C16 C17 C18 6.2(3) no
C16 C17 C18 C10 4.3(3) no
C16 C17 C18 C19 -168.49(16) no
C10 C18 C19 C20 -51.6(3) no
C17 C18 C19 C20 121.14(18) no
C18 C19 C20 C21 37.6(4) no
C19 C20 C21 C15 4.0(5) no
C19 C20 C21 C22 -174.5(3) no
N3 C23 C24 C25 0.51(19) no
N3 C23 C24 C28 -173.58(13) no
C23 C24 C25 C26 -2.97(18) no
C23 C24 C25 C32 -175.21(17) no
C23 C24 C28 C29 171.93(15) no
C23 C24 C28 C33 -67.5(3) no
C23 C24 C28 C34 51.6(3) no
C25 C24 C28 C29 -0.4(3) no
C25 C24 C28 C33 120.2(2) no
C25 C24 C28 C34 -120.7(3) no
C28 C24 C25 C26 170.30(16) no
C28 C24 C25 C32 -1.9(4) no
C24 C25 C26 N3 4.38(18) no
C24 C25 C26 C38 -168.48(14) no
C24 C25 C32 C31 -9.8(3) no
C24 C25 C32 C40 157.46(18) no
C26 C25 C32 C31 178.54(13) no
C26 C25 C32 C40 -14.2(3) no
C32 C25 C26 N3 178.29(14) no
C32 C25 C26 C38 5.4(3) no
N3 C26 C38 C39 -166.46(16) no
C25 C26 C38 C39 4.8(3) no
C24 C28 C29 C30 47.68(18) no
C24 C28 C29 C36 -67.00(19) no
C33 C28 C29 C30 -73.91(17) no
C33 C28 C29 C36 171.41(14) no
C34 C28 C29 C30 169.18(13) no
C34 C28 C29 C36 54.50(19) no
C28 C29 C30 O2 76.6(3) no
C28 C29 C30 C31 -103.81(18) no
C28 C29 C36 C37 108.1(2) no
C30 C29 C36 C37 -10.0(3) no
C36 C29 C30 O2 -158.7(3) no
C36 C29 C30 C31 20.9(3) no
O2 C30 C31 C32 -95.0(3) no
O2 C30 C31 C35 31.7(3) no
O2 C30 C31 C37 155.5(3) no
C29 C30 C31 C32 85.4(2) no
C29 C30 C31 C35 -147.95(18) no
C29 C30 C31 C37 -24.1(3) no
C30 C31 C32 C25 -22.1(2) no
C30 C31 C32 C40 170.51(14) no
C30 C31 C37 C36 18.1(3) no
C30 C31 C37 C43 -170.11(19) no
C35 C31 C32 C25 -144.26(16) no
C35 C31 C32 C40 48.4(3) no
C32 C31 C37 C36 -98.14(19) no
C32 C31 C37 C43 73.7(3) no
C37 C31 C32 C25 86.92(19) no
C37 C31 C32 C40 -80.5(2) no
C35 C31 C37 C36 134.55(18) no
C35 C31 C37 C43 -53.7(3) no
C25 C32 C40 C39 12.7(3) no
C25 C32 C40 C41 -159.51(15) no
C31 C32 C40 C39 -179.93(14) no
C31 C32 C40 C41 7.9(3) no
C29 C36 C37 C31 -5.5(3) no
C29 C36 C37 C43 -176.1(2) no
C31 C37 C43 C42 -14.5(4) no
C31 C37 C43 C44 167.74(19) no
C36 C37 C43 C42 155.3(3) no
C36 C37 C43 C44 -22.5(4) no
C26 C38 C39 C40 -6.7(3) no
C38 C39 C40 C32 -1.9(3) no
C38 C39 C40 C41 170.33(15) no
C32 C40 C41 C42 54.7(3) no
C39 C40 C41 C42 -117.50(17) no
C40 C41 C42 C43 -36.4(4) no
C41 C42 C43 C37 -6.6(5) no
C41 C42 C43 C44 171.1(3) no
